data_7208794
loop_
_publ_author_name
'Zhu, Min'
'Su, Sheng-Qun'
'Song, Xue-Zhi'
'Hao, Zhao-Min'
'Song, Shu-Yan'
'Zhang, Hong-Jie'

_publ_section_title
;
 A series of POM/Ag-based hybrids: distinct forms and assembly of [AgxLy]
 complexes through combinational effects of POM and isomeric ligands
;
_journal_issue 20
_journal_name_full CrystEngComm
_journal_page_first 6452
_journal_paper_doi 10.1039/c2ce25979f
_journal_volume 14
_journal_year 2012
_chemical_formula_sum 'C28 H44 Ag2 N8 O47.5 P W12'
_chemical_formula_weight 3705.46
_chemical_name_systematic
;
?
;
_space_group_IT_number 2
_symmetry_cell_setting triclinic
_symmetry_space_group_name_Hall '-P 1'
_symmetry_space_group_name_H-M 'P -1'
_atom_sites_solution_hydrogens geom
_atom_sites_solution_primary direct
_atom_sites_solution_secondary difmap
_audit_creation_method SHELXL-97
_cell_angle_alpha 68.3060(10)
_cell_angle_beta 76.9000(10)
_cell_angle_gamma 78.21
_cell_formula_units_Z 1
_cell_length_a 9.6130(3)
_cell_length_b 12.4090(4)
_cell_length_c 14.1630(5)
_cell_measurement_reflns_used 5325
_cell_measurement_temperature 187(2)
_cell_measurement_theta_max 26.10
_cell_measurement_theta_min 1.57
_cell_volume 1515.33(9)
_computing_cell_refinement 'Bruker SAINT'
_computing_data_collection 'Bruker APEX2'
_computing_data_reduction 'Bruker SAINT'
_computing_molecular_graphics 'Bruker SHELXTL'
_computing_publication_material 'Bruker SHELXTL'
_computing_structure_refinement 'SHELXL-97 (Sheldrick, 1997)'
_computing_structure_solution 'SHELXS-97 (Sheldrick, 1990)'
_diffrn_ambient_temperature 187(2)
_diffrn_measured_fraction_theta_full 0.981
_diffrn_measured_fraction_theta_max 0.981
_diffrn_measurement_device_type 'Bruker APEX-II CCD'
_diffrn_measurement_method '\f and \w scans'
_diffrn_radiation_monochromator graphite
_diffrn_radiation_source 'fine-focus sealed tube'
_diffrn_radiation_type MoK\a
_diffrn_radiation_wavelength 0.71069
_diffrn_reflns_av_R_equivalents 0.0214
_diffrn_reflns_av_sigmaI/netI 0.0408
_diffrn_reflns_limit_h_max 11
_diffrn_reflns_limit_h_min -11
_diffrn_reflns_limit_k_max 15
_diffrn_reflns_limit_k_min -15
_diffrn_reflns_limit_l_max 17
_diffrn_reflns_limit_l_min -17
_diffrn_reflns_number 8470
_diffrn_reflns_theta_full 26.10
_diffrn_reflns_theta_max 26.10
_diffrn_reflns_theta_min 1.57
_exptl_absorpt_coefficient_mu 23.422
_exptl_absorpt_correction_T_max 0.024
_exptl_absorpt_correction_T_min 0.007
_exptl_absorpt_correction_type multi-scan
_exptl_absorpt_process_details 'SADABS, Sheldrick, 1996'
_exptl_crystal_colour yellow
_exptl_crystal_density_diffrn 3.911
_exptl_crystal_density_method 'not measured'
_exptl_crystal_description block
_exptl_crystal_F_000 1569.0
_exptl_crystal_size_max 0.25
_exptl_crystal_size_mid 0.19
_exptl_crystal_size_min 0.16
_platon_squeeze_details
;
;
_refine_diff_density_max 2.640
_refine_diff_density_min -2.703
_refine_diff_density_rms 0.307
_refine_ls_extinction_method none
_refine_ls_goodness_of_fit_ref 1.014
_refine_ls_hydrogen_treatment constr
_refine_ls_matrix_type full
_refine_ls_number_parameters 399
_refine_ls_number_reflns 5919
_refine_ls_number_restraints 6
_refine_ls_restrained_S_all 1.014
_refine_ls_R_factor_all 0.0350
_refine_ls_R_factor_gt 0.0313
_refine_ls_shift/su_max 0.001
_refine_ls_shift/su_mean 0.000
_refine_ls_structure_factor_coef Fsqd
_refine_ls_weighting_details 'calc w=1/[\s^2^(Fo^2^)+(0.0431P)^2^+9.5803P] where P=(Fo^2^+2Fc^2^)/3'
_refine_ls_weighting_scheme calc
_refine_ls_wR_factor_gt 0.0797
_refine_ls_wR_factor_ref 0.0823
_reflns_number_gt 5325
_reflns_number_total 6035
_reflns_threshold_expression >2sigma(I)
_cod_data_source_file c2ce25979f.txt
_cod_data_source_block 5
_cod_depositor_comments
;
The following automatic conversions were performed:

'_symmetry_cell_setting' value 'Triclinic' changed to 'triclinic'
according to /home/saulius/struct/CIF-dictionaries/cif_core.dic
dictionary named 'cif_core.dic' version 2.4.2 from 2011-04-26.

Automatic conversion script
Id: cif_fix_values 1891 2012-01-12 08:04:46Z andrius 
;
_cod_original_sg_symbol_H-M P-1
_cod_database_code 7208794

loop_
_symmetry_equiv_pos_as_xyz
'x, y, z'
'-x, -y, -z'

loop_
_atom_site_label
_atom_site_type_symbol
_atom_site_fract_x
_atom_site_fract_y
_atom_site_fract_z
_atom_site_U_iso_or_equiv
_atom_site_adp_type
_atom_site_occupancy
_atom_site_symmetry_multiplicity
_atom_site_calc_flag
_atom_site_refinement_flags
Ag1 Ag 1.62187(8) -0.10545(7) 0.04779(6) 0.02736(17) Uani 1 1 d .
P1 P 0.5000 0.0000 0.5000 0.0112(6) Uani 1 2 d S
W1 W 0.84981(4) 0.04612(3) 0.35271(2) 0.01710(9) Uani 1 1 d .
W2 W 0.63470(4) -0.07148(3) 0.73401(2) 0.01821(9) Uani 1 1 d .
W3 W 0.79932(4) -0.22199(3) 0.55800(3) 0.01963(9) Uani 1 1 d .
W4 W 0.30324(4) -0.19605(3) 0.46986(3) 0.01716(9) Uani 1 1 d .
W5 W 0.65789(4) -0.15693(3) 0.32881(2) 0.01779(9) Uani 1 1 d .
W6 W 0.44768(4) -0.27062(3) 0.69971(2) 0.01837(9) Uani 1 1 d .
O1B O 0.7539(14) 0.1930(11) 0.2695(9) 0.015(3) Uiso 0.50 1 d P
O1A O 0.7096(13) 0.1580(10) 0.2885(8) 0.011(2) Uiso 0.50 1 d P
O2 O 0.6058(12) 0.0895(9) 0.4453(8) 0.012(2) Uiso 0.50 1 d P
O3 O 0.4683(12) -0.0503(10) 0.4243(8) 0.014(2) Uiso 0.50 1 d P
O4 O 0.5662(12) -0.1003(10) 0.5872(8) 0.014(2) Uiso 0.50 1 d P
O5A O 0.7206(16) -0.2301(12) 0.4529(10) 0.022(3) Uiso 0.50 1 d P
O5B O 0.7748(15) -0.2580(12) 0.4364(10) 0.019(3) Uiso 0.50 1 d P
O6A O 0.7273(14) 0.0765(11) 0.6606(10) 0.020(3) Uiso 0.50 1 d P
O6B O 0.7154(13) 0.0529(11) 0.6324(9) 0.015(2) Uiso 0.50 1 d P
O7A O 0.7912(13) -0.1753(11) 0.6781(9) 0.011(2) Uiso 0.50 1 d P
O7B O 0.7614(15) -0.1358(13) 0.6429(11) 0.023(3) Uiso 0.50 1 d P
O8A O 0.4988(13) -0.2161(11) 0.4118(9) 0.016(3) Uiso 0.50 1 d P
O8B O 0.4856(13) -0.2397(11) 0.3870(9) 0.013(2) Uiso 0.50 1 d P
O9A O 0.4595(12) 0.0223(10) 0.7379(9) 0.011(2) Uiso 0.50 1 d P
O9B O 0.4723(13) 0.0431(10) 0.7667(9) 0.015(2) Uiso 0.50 1 d P
O10 O 0.4220(9) -0.3952(6) 0.7979(5) 0.0363(17) Uani 1 1 d .
O11A O 0.6268(13) -0.2826(12) 0.6197(10) 0.016(2) Uiso 0.50 1 d P
O11B O 0.6490(14) -0.3239(12) 0.6565(10) 0.019(3) Uiso 0.50 1 d P
O12A O 0.3992(15) -0.2700(12) 0.5835(10) 0.019(3) Uiso 0.50 1 d P
O12B O 0.3630(15) -0.3087(12) 0.6030(10) 0.020(3) Uiso 0.50 1 d P
O13A O 0.5301(14) -0.2096(12) 0.7876(10) 0.020(3) Uiso 0.50 1 d P
O13B O 0.5077(14) -0.1713(12) 0.7480(10) 0.017(3) Uiso 0.50 1 d P
O14 O 0.6438(13) -0.0596(10) 0.4517(8) 0.016(2) Uiso 0.50 1 d P
O15A O 0.8146(15) -0.0541(11) 0.2827(9) 0.017(3) Uiso 0.50 1 d P
O15B O 0.7552(15) -0.0333(11) 0.3059(9) 0.015(2) Uiso 0.50 1 d P
O16A O 0.9173(15) -0.1074(11) 0.4539(9) 0.017(3) Uiso 0.50 1 d P
O16B O 0.8612(15) -0.0836(11) 0.4720(9) 0.017(3) Uiso 0.50 1 d P
O17 O 0.1621(11) -0.1235(8) 0.5523(6) 0.058(3) Uani 1 1 d .
O18 O 0.2162(8) -0.2893(6) 0.4533(7) 0.0402(19) Uani 1 1 d .
O19 O 0.6941(7) -0.1069(7) 0.8454(5) 0.0331(17) Uani 1 1 d U
O20 O 0.9376(7) -0.3294(6) 0.5852(6) 0.0332(17) Uani 1 1 d .
O21 O 0.7346(9) -0.2323(6) 0.2480(5) 0.0373(19) Uani 1 1 d .
O22 O 1.0104(7) 0.0686(8) 0.2804(5) 0.0380(19) Uani 1 1 d .
N1 N 1.7592(8) 0.0248(7) 0.0011(6) 0.0240(17) Uani 1 1 d .
N2 N 1.5004(9) -0.2475(7) 0.0974(6) 0.0298(19) Uani 1 1 d .
N3 N 1.1266(9) -0.1615(7) 0.0002(6) 0.0254(17) Uani 1 1 d .
N4 N 1.3720(9) -0.3709(7) 0.0894(6) 0.0250(17) Uani 1 1 d .
C1 C 0.9679(16) -0.5663(11) 0.1922(9) 0.049(3) Uani 1 1 d .
H1 H 0.9419 -0.6367 0.2407 0.058 Uiso 1 1 calc R
C2 C 0.9030(12) -0.3716(11) 0.0813(9) 0.039(3) Uani 1 1 d .
H2 H 0.8318 -0.3108 0.0562 0.047 Uiso 1 1 calc R
C3 C 1.3512(12) -0.3773(10) 0.1917(8) 0.033(2) Uani 1 1 d .
H3 H 1.2943 -0.4252 0.2474 0.039 Uiso 1 1 calc R
C4 C 1.7730(11) 0.0887(8) 0.0541(7) 0.025(2) Uani 1 1 d .
H4 H 1.7216 0.0845 0.1192 0.031 Uiso 1 1 calc R
C5 C 1.4636(10) -0.2924(8) 0.0370(7) 0.0225(19) Uani 1 1 d .
H5 H 1.4972 -0.2721 -0.0335 0.027 Uiso 1 1 calc R
C6 C 1.9262(12) 0.1414(9) -0.0909(8) 0.031(2) Uani 1 1 d .
H6 H 1.9963 0.1787 -0.1433 0.047 Uiso 1 1 calc R
C7 C 1.0491(11) -0.3574(9) 0.0452(7) 0.026(2) Uani 1 1 d .
C8 C 1.4293(12) -0.3011(10) 0.1937(8) 0.035(3) Uani 1 1 d .
H8 H 1.4345 -0.2864 0.2526 0.042 Uiso 1 1 calc R
C9 C 1.8564(11) 0.0568(9) -0.0897(8) 0.031(2) Uani 1 1 d .
H9 H 1.8714 0.0249 -0.1418 0.037 Uiso 1 1 calc R
C10 C 0.8650(14) -0.4765(12) 0.1545(10) 0.050(3) Uani 1 1 d .
H10 H 0.7682 -0.4855 0.1782 0.060 Uiso 1 1 calc R
C11 C 1.1107(14) -0.5516(9) 0.1574(8) 0.036(3) Uani 1 1 d .
H11 H 1.1803 -0.6129 0.1843 0.044 Uiso 1 1 calc R
C12 C 1.3142(11) -0.4419(10) 0.0483(9) 0.033(2) Uani 1 1 d .
H12B H 1.3661 -0.5205 0.0683 0.040 Uiso 1 1 calc R
H12A H 1.3322 -0.4094 -0.0263 0.040 Uiso 1 1 calc R
C13 C 1.1553(11) -0.4494(8) 0.0840(7) 0.023(2) Uani 1 1 d .
C14 C 1.0832(13) -0.2430(9) -0.0367(7) 0.032(2) Uani 1 1 d .
H14B H 1.1600 -0.2594 -0.0892 0.039 Uiso 1 1 calc R
H14A H 0.9989 -0.2052 -0.0690 0.039 Uiso 1 1 calc R

loop_
_atom_site_aniso_label
_atom_site_aniso_U_11
_atom_site_aniso_U_22
_atom_site_aniso_U_33
_atom_site_aniso_U_23
_atom_site_aniso_U_13
_atom_site_aniso_U_12
Ag1 0.0262(4) 0.0263(4) 0.0285(4) -0.0056(3) -0.0042(3) -0.0086(3)
P1 0.0083(14) 0.0142(15) 0.0098(13) -0.0027(11) -0.0025(10) -0.0002(12)
W1 0.00983(17) 0.0264(2) 0.01305(16) -0.00431(14) -0.00012(12) -0.00451(14)
W2 0.01349(18) 0.0309(2) 0.01118(16) -0.00681(14) -0.00212(12) -0.00548(15)
W3 0.01262(18) 0.01849(19) 0.0284(2) -0.00911(15) -0.00633(14) 0.00217(14)
W4 0.01424(18) 0.01903(19) 0.02113(18) -0.00877(14) -0.00360(13) -0.00407(14)
W5 0.02066(19) 0.01928(19) 0.01415(17) -0.00868(14) 0.00080(13) -0.00262(15)
W6 0.02118(19) 0.01566(19) 0.01437(17) -0.00271(13) 0.00208(13) -0.00411(15)
O10 0.052(5) 0.030(4) 0.020(3) -0.002(3) 0.001(3) -0.011(4)
O17 0.080(7) 0.061(6) 0.034(4) -0.033(4) -0.034(4) 0.046(5)
O18 0.022(4) 0.025(4) 0.082(6) -0.027(4) -0.019(4) 0.005(3)
O19 0.019(3) 0.062(5) 0.014(3) -0.003(3) -0.007(2) -0.010(3)
O20 0.020(4) 0.020(4) 0.059(5) -0.008(3) -0.024(3) 0.007(3)
O21 0.061(5) 0.025(4) 0.021(3) -0.015(3) 0.014(3) -0.006(4)
O22 0.014(3) 0.079(6) 0.023(3) -0.018(4) 0.002(3) -0.015(4)
N1 0.022(4) 0.024(4) 0.022(4) -0.002(3) -0.003(3) -0.006(3)
N2 0.027(5) 0.027(5) 0.033(5) -0.007(4) -0.006(4) -0.005(4)
N3 0.028(4) 0.019(4) 0.024(4) -0.001(3) -0.008(3) -0.001(4)
N4 0.029(5) 0.022(4) 0.027(4) -0.014(3) -0.004(3) -0.001(4)
C1 0.076(10) 0.039(7) 0.031(6) -0.002(5) -0.003(6) -0.036(7)
C2 0.031(6) 0.040(7) 0.048(7) -0.013(5) -0.012(5) -0.004(5)
C3 0.033(6) 0.039(6) 0.025(5) -0.008(4) -0.003(4) -0.011(5)
C4 0.029(5) 0.018(5) 0.023(5) -0.001(4) -0.003(4) -0.003(4)
C5 0.016(4) 0.025(5) 0.023(4) -0.005(4) -0.004(3) -0.002(4)
C6 0.031(6) 0.030(6) 0.028(5) -0.004(4) -0.004(4) -0.003(5)
C7 0.035(6) 0.029(5) 0.022(5) -0.011(4) -0.012(4) -0.009(4)
C8 0.033(6) 0.048(7) 0.030(5) -0.015(5) 0.004(4) -0.021(5)
C9 0.030(6) 0.032(6) 0.030(5) -0.012(4) -0.001(4) -0.006(5)
C10 0.037(7) 0.062(9) 0.058(8) -0.012(7) -0.008(6) -0.033(7)
C11 0.057(8) 0.025(6) 0.030(5) -0.002(4) -0.024(5) -0.008(5)
C12 0.030(6) 0.030(6) 0.046(6) -0.023(5) -0.007(5) 0.002(5)
C13 0.032(5) 0.022(5) 0.021(4) -0.011(4) -0.009(4) -0.006(4)
C14 0.046(7) 0.028(5) 0.026(5) -0.006(4) -0.017(4) -0.004(5)

loop_
_atom_type_symbol
_atom_type_description
_atom_type_scat_dispersion_real
_atom_type_scat_dispersion_imag
_atom_type_scat_source
C C 0.0033 0.0016 'International Tables Vol C Tables 4.2.6.8 and 6.1.1.4'
H H 0.0000 0.0000 'International Tables Vol C Tables 4.2.6.8 and 6.1.1.4'
N N 0.0061 0.0033 'International Tables Vol C Tables 4.2.6.8 and 6.1.1.4'
O O 0.0106 0.0060 'International Tables Vol C Tables 4.2.6.8 and 6.1.1.4'
P P 0.1023 0.0942 'International Tables Vol C Tables 4.2.6.8 and 6.1.1.4'
Ag Ag -0.8971 1.1015 'International Tables Vol C Tables 4.2.6.8 and 6.1.1.4'
W W -0.8490 6.8722 'International Tables Vol C Tables 4.2.6.8 and 6.1.1.4'

loop_
_geom_angle_atom_site_label_1
_geom_angle_atom_site_label_2
_geom_angle_atom_site_label_3
_geom_angle
_geom_angle_site_symmetry_1
_geom_angle_site_symmetry_3
N1 Ag1 N2 174.9(3) . .
N1 Ag1 Ag1 86.1(2) . 2_855
N2 Ag1 Ag1 98.9(2) . 2_855
O2 P1 O2 180.0(12) 2_656 .
O2 P1 O3 69.3(5) 2_656 .
O2 P1 O3 110.7(5) . .
O2 P1 O3 110.7(5) 2_656 2_656
O2 P1 O3 69.3(5) . 2_656
O3 P1 O3 180.000(2) . 2_656
O2 P1 O4 109.0(6) 2_656 2_656
O2 P1 O4 71.0(6) . 2_656
O3 P1 O4 70.8(6) . 2_656
O3 P1 O4 109.2(6) 2_656 2_656
O2 P1 O4 71.0(6) 2_656 .
O2 P1 O4 109.0(6) . .
O3 P1 O4 109.2(6) . .
O3 P1 O4 70.8(6) 2_656 .
O4 P1 O4 180.0(7) 2_656 .
O2 P1 O14 109.6(6) 2_656 .
O2 P1 O14 70.4(6) . .
O3 P1 O14 70.4(6) . .
O3 P1 O14 109.6(6) 2_656 .
O4 P1 O14 108.7(6) 2_656 .
O4 P1 O14 71.3(6) . .
O2 P1 O14 70.4(6) 2_656 2_656
O2 P1 O14 109.6(6) . 2_656
O3 P1 O14 109.6(6) . 2_656
O3 P1 O14 70.4(6) 2_656 2_656
O4 P1 O14 71.3(6) 2_656 2_656
O4 P1 O14 108.7(6) . 2_656
O14 P1 O14 180.0(8) . 2_656
O22 W1 O15B 110.7(5) . .
O22 W1 O1A 109.5(5) . .
O15B W1 O1A 75.4(5) . .
O22 W1 O16B 112.1(5) . .
O15B W1 O16B 89.0(5) . .
O1A W1 O16B 138.4(6) . .
O22 W1 O17 103.2(4) . 2_656
O15B W1 O17 145.9(5) . 2_656
O1A W1 O17 90.8(4) . 2_656
O16B W1 O17 80.8(5) . 2_656
O22 W1 O1B 93.5(5) . .
O15B W1 O1B 89.4(5) . .
O1A W1 O1B 18.5(4) . .
O16B W1 O1B 153.1(6) . .
O17 W1 O1B 85.6(4) 2_656 .
O22 W1 O15A 92.9(5) . .
O15B W1 O15A 19.1(4) . .
O1A W1 O15A 87.5(5) . .
O16B W1 O15A 89.5(5) . .
O17 W1 O15A 163.4(5) 2_656 .
O1B W1 O15A 97.6(5) . .
O22 W1 O16A 95.9(5) . .
O15B W1 O16A 88.3(5) . .
O1A W1 O16A 153.3(5) . .
O16B W1 O16A 17.7(4) . .
O17 W1 O16A 91.2(4) 2_656 .
O1B W1 O16A 170.6(6) . .
O15A W1 O16A 83.0(5) . .
O22 W1 O14 158.2(4) . .
O15B W1 O14 54.4(5) . .
O1A W1 O14 83.5(5) . .
O16B W1 O14 56.7(5) . .
O17 W1 O14 93.7(4) 2_656 .
O1B W1 O14 101.5(5) . .
O15A W1 O14 69.7(5) . .
O16A W1 O14 69.8(5) . .
O22 W1 O2 159.3(4) . .
O15B W1 O2 82.7(5) . .
O1A W1 O2 57.3(4) . .
O16B W1 O2 82.9(5) . .
O17 W1 O2 63.9(4) 2_656 .
O1B W1 O2 70.3(4) . .
O15A W1 O2 101.7(5) . .
O16A W1 O2 100.4(5) . .
O14 W1 O2 42.4(4) . .
O19 W2 O13B 109.7(5) . .
O19 W2 O9A 109.4(5) . .
O13B W2 O9A 77.6(6) . .
O19 W2 O6B 112.3(5) . .
O13B W2 O6B 138.0(6) . .
O9A W2 O6B 89.4(5) . .
O19 W2 O7B 112.4(5) . .
O13B W2 O7B 88.6(6) . .
O9A W2 O7B 138.3(6) . .
O6B W2 O7B 74.9(6) . .
O19 W2 O13A 92.0(5) . .
O13B W2 O13A 18.7(4) . .
O9A W2 O13A 88.7(5) . .
O6B W2 O13A 154.8(6) . .
O7B W2 O13A 90.1(5) . .
O19 W2 O9B 93.9(5) . .
O13B W2 O9B 90.4(5) . .
O9A W2 O9B 17.6(4) . .
O6B W2 O9B 87.7(5) . .
O7B W2 O9B 152.4(6) . .
O13A W2 O9B 97.7(5) . .
O19 W2 O7A 95.1(4) . .
O13B W2 O7A 88.5(5) . .
O9A W2 O7A 154.7(5) . .
O6B W2 O7A 87.0(5) . .
O7B W2 O7A 18.4(4) . .
O13A W2 O7A 84.0(5) . .
O9B W2 O7A 170.8(5) . .
O19 W2 O6A 96.5(5) . .
O13B W2 O6A 152.9(6) . .
O9A W2 O6A 87.6(5) . .
O6B W2 O6A 17.6(4) . .
O7B W2 O6A 87.6(6) . .
O13A W2 O6A 171.5(6) . .
O9B W2 O6A 80.8(5) . .
O7A W2 O6A 96.1(5) . .
O19 W2 O4 158.3(4) . .
O13B W2 O4 55.9(5) . .
O9A W2 O4 84.6(5) . .
O6B W2 O4 83.5(5) . .
O7B W2 O4 55.8(5) . .
O13A W2 O4 71.3(5) . .
O9B W2 O4 101.8(5) . .
O7A W2 O4 70.1(4) . .
O6A W2 O4 100.7(5) . .
O19 W2 O3 159.6(4) . 2_656
O13B W2 O3 84.0(5) . 2_656
O9A W2 O3 57.6(4) . 2_656
O6B W2 O3 56.0(5) . 2_656
O7B W2 O3 82.1(5) . 2_656
O13A W2 O3 102.6(5) . 2_656
O9B W2 O3 70.3(4) . 2_656
O7A W2 O3 100.4(4) . 2_656
O6A W2 O3 68.9(4) . 2_656
O4 W2 O3 42.0(4) . 2_656
O20 W3 O7B 112.4(5) . .
O20 W3 O16B 111.7(5) . .
O7B W3 O16B 77.8(6) . .
O20 W3 O11A 109.4(5) . .
O7B W3 O11A 89.4(5) . .
O16B W3 O11A 138.7(6) . .
O20 W3 O5A 109.9(5) . .
O7B W3 O5A 137.5(7) . .
O16B W3 O5A 89.6(5) . .
O11A W3 O5A 73.7(6) . .
O20 W3 O16A 95.2(5) . .
O7B W3 O16A 90.7(6) . .
O16B W3 O16A 18.1(5) . .
O11A W3 O16A 153.3(6) . .
O5A W3 O16A 88.5(5) . .
O20 W3 O7A 95.1(4) . .
O7B W3 O7A 18.6(5) . .
O16B W3 O7A 90.2(5) . .
O11A W3 O7A 89.1(5) . .
O5A W3 O7A 153.1(6) . .
O16A W3 O7A 99.2(5) . .
O20 W3 O5B 93.3(5) . .
O7B W3 O5B 154.1(6) . .
O16B W3 O5B 90.1(5) . .
O11A W3 O5B 84.7(5) . .
O5A W3 O5B 17.8(5) . .
O16A W3 O5B 83.6(5) . .
O7A W3 O5B 170.9(6) . .
O20 W3 O11B 93.7(5) . .
O7B W3 O11B 88.3(5) . .
O16B W3 O11B 154.1(6) . .
O11A W3 O11B 17.6(4) . .
O5A W3 O11B 86.0(5) . .
O16A W3 O11B 170.8(6) . .
O7A W3 O11B 82.5(5) . .
O5B W3 O11B 93.3(5) . .
O20 W3 O14 158.2(4) . .
O7B W3 O14 84.5(6) . .
O16B W3 O14 56.8(5) . .
O11A W3 O14 83.3(5) . .
O5A W3 O14 55.5(5) . .
O16A W3 O14 70.1(5) . .
O7A W3 O14 102.9(5) . .
O5B W3 O14 69.8(5) . .
O11B W3 O14 100.7(5) . .
O20 W3 O4 158.6(4) . .
O7B W3 O4 56.0(5) . .
O16B W3 O4 84.8(5) . .
O11A W3 O4 56.3(5) . .
O5A W3 O4 82.8(5) . .
O16A W3 O4 102.6(5) . .
O7A W3 O4 70.5(4) . .
O5B W3 O4 100.5(5) . .
O11B W3 O4 69.4(5) . .
O14 W3 O4 43.0(4) . .
O18 W4 O6B 110.6(5) . 2_656
O18 W4 O12A 110.9(5) . .
O6B W4 O12A 138.5(6) 2_656 .
O18 W4 O8A 109.9(5) . .
O6B W4 O8A 88.1(5) 2_656 .
O12A W4 O8A 75.5(6) . .
O18 W4 O17 103.6(4) . .
O6B W4 O17 84.9(5) 2_656 .
O12A W4 O17 88.1(4) . .
O8A W4 O17 146.2(5) . .
O18 W4 O6A 93.4(5) . 2_656
O6B W4 O6A 18.5(4) 2_656 2_656
O12A W4 O6A 153.8(6) . 2_656
O8A W4 O6A 87.3(5) . 2_656
O17 W4 O6A 95.9(5) . 2_656
O18 W4 O8B 93.6(5) . .
O6B W4 O8B 88.9(5) 2_656 .
O12A W4 O8B 85.9(5) . .
O8A W4 O8B 17.1(4) . .
O17 W4 O8B 162.8(5) . .
O6A W4 O8B 82.7(5) 2_656 .
O18 W4 O12B 94.7(5) . .
O6B W4 O12B 154.5(6) 2_656 .
O12A W4 O12B 17.2(4) . .
O8A W4 O12B 86.1(5) . .
O17 W4 O12B 86.2(4) . .
O6A W4 O12B 170.9(6) 2_656 .
O8B W4 O12B 92.7(5) . .
O18 W4 O3 157.8(4) . .
O6B W4 O3 56.6(5) 2_656 .
O12A W4 O3 83.2(5) . .
O8A W4 O3 55.5(5) . .
O17 W4 O3 93.8(4) . .
O6A W4 O3 70.7(5) 2_656 .
O8B W4 O3 69.5(4) . .
O12B W4 O3 100.3(5) . .
O18 W4 O2 160.7(4) . 2_656
O6B W4 O2 84.1(5) 2_656 2_656
O12A W4 O2 56.4(5) . 2_656
O8A W4 O2 82.2(5) . 2_656
O17 W4 O2 64.1(4) . 2_656
O6A W4 O2 102.3(5) 2_656 2_656
O8B W4 O2 99.3(5) . 2_656
O12B W4 O2 70.5(5) . 2_656
O3 W4 O2 41.4(3) . 2_656
O21 W5 O8A 111.3(5) . .
O21 W5 O5A 110.0(6) . .
O8A W5 O5A 78.1(6) . .
O21 W5 O15B 111.7(5) . .
O8A W5 O15B 137.0(6) . .
O5A W5 O15B 89.2(5) . .
O21 W5 O9A 110.2(5) . 2_656
O8A W5 O9A 89.3(5) . 2_656
O5A W5 O9A 139.8(6) . 2_656
O15B W5 O9A 74.5(5) . 2_656
O21 W5 O8B 95.6(5) . .
O8A W5 O8B 16.8(4) . .
O5A W5 O8B 88.9(5) . .
O15B W5 O8B 151.6(6) . .
O9A W5 O8B 89.1(5) 2_656 .
O21 W5 O5B 93.1(5) . .
O8A W5 O5B 89.5(5) . .
O5A W5 O5B 17.9(5) . .
O15B W5 O5B 90.0(5) . .
O9A W5 O5B 155.5(5) 2_656 .
O8B W5 O5B 96.6(5) . .
O21 W5 O9B 94.7(5) . 2_656
O8A W5 O9B 87.6(5) . 2_656
O5A W5 O9B 154.7(6) . 2_656
O15B W5 O9B 87.2(5) . 2_656
O9A W5 O9B 17.4(4) 2_656 2_656
O8B W5 O9B 82.6(5) . 2_656
O5B W5 O9B 172.3(5) . 2_656
O21 W5 O15A 94.1(5) . .
O8A W5 O15A 154.2(6) . .
O5A W5 O15A 89.4(5) . .
O15B W5 O15A 18.7(4) . .
O9A W5 O15A 86.0(5) 2_656 .
O8B W5 O15A 170.1(5) . .
O5B W5 O15A 84.6(5) . .
O9B W5 O15A 94.9(5) 2_656 .
O21 W5 O14 157.9(4) . .
O8A W5 O14 84.5(5) . .
O5A W5 O14 56.7(5) . .
O15B W5 O14 55.0(5) . .
O9A W5 O14 84.5(5) 2_656 .
O8B W5 O14 101.2(5) . .
O5B W5 O14 71.0(5) . .
O9B W5 O14 101.6(5) 2_656 .
O15A W5 O14 69.9(4) . .
O21 W5 O3 159.3(4) . .
O8A W5 O3 55.7(5) . .
O5A W5 O3 84.4(6) . .
O15B W5 O3 82.5(5) . .
O9A W5 O3 57.6(4) 2_656 .
O8B W5 O3 69.1(4) . .
O5B W5 O3 102.2(5) . .
O9B W5 O3 70.3(4) 2_656 .
O15A W5 O3 101.1(5) . .
O14 W5 O3 42.8(4) . .
O10 W6 O12A 112.4(5) . .
O10 W6 O11A 111.5(5) . .
O12A W6 O11A 78.9(6) . .
O10 W6 O13B 108.0(5) . .
O12A W6 O13B 139.5(6) . .
O11A W6 O13B 89.7(5) . .
O10 W6 O1A 109.0(5) . 2_656
O12A W6 O1A 89.9(5) . 2_656
O11A W6 O1A 139.3(6) . 2_656
O13B W6 O1A 73.7(6) . 2_656
O10 W6 O11B 94.1(5) . .
O12A W6 O11B 91.5(6) . .
O11A W6 O11B 18.6(4) . .
O13B W6 O11B 89.0(5) . .
O1A W6 O11B 154.4(6) 2_656 .
O10 W6 O12B 95.8(5) . .
O12A W6 O12B 17.4(5) . .
O11A W6 O12B 89.6(5) . .
O13B W6 O12B 154.7(6) . .
O1A W6 O12B 90.6(5) 2_656 .
O11B W6 O12B 98.2(5) . .
O10 W6 O1B 93.9(5) . 2_656
O12A W6 O1B 87.0(5) . 2_656
O11A W6 O1B 154.1(6) . 2_656
O13B W6 O1B 87.0(5) . 2_656
O1A W6 O1B 17.8(4) 2_656 2_656
O11B W6 O1B 171.8(6) . 2_656
O12B W6 O1B 82.6(5) . 2_656
O10 W6 O13A 91.1(5) . .
O12A W6 O13A 156.4(6) . .
O11A W6 O13A 90.3(5) . .
O13B W6 O13A 18.0(5) . .
O1A W6 O13A 84.6(5) 2_656 .
O11B W6 O13A 83.9(5) . .
O12B W6 O13A 172.6(6) . .
O1B W6 O13A 94.3(5) 2_656 .
O10 W6 O4 157.9(4) . .
O12A W6 O4 85.3(5) . .
O11A W6 O4 57.1(5) . .
O13B W6 O4 56.6(5) . .
O1A W6 O4 83.3(5) 2_656 .
O11B W6 O4 71.4(5) . .
O12B W6 O4 102.6(5) . .
O1B W6 O4 100.5(5) 2_656 .
O13A W6 O4 71.2(5) . .
O10 W6 O2 159.3(4) . 2_656
O12A W6 O2 56.6(5) . 2_656
O11A W6 O2 84.8(5) . 2_656
O13B W6 O2 83.9(5) . 2_656
O1A W6 O2 57.2(4) 2_656 2_656
O11B W6 O2 103.2(5) . 2_656
O12B W6 O2 70.8(5) . 2_656
O1B W6 O2 69.3(4) 2_656 2_656
O13A W6 O2 101.8(5) . 2_656
O4 W6 O2 42.5(4) . 2_656
O1A O1B W1 72.3(17) . .
O1A O1B W6 67.3(16) . 2_656
W1 O1B W6 128.4(7) . 2_656
O1B O1A W1 89.2(18) . .
O1B O1A W6 95.0(18) . 2_656
W1 O1A W6 147.0(6) . 2_656
P1 O2 O3 55.5(5) . 2_656
P1 O2 O4 54.8(5) . 2_656
O3 O2 O4 90.7(7) 2_656 2_656
P1 O2 O14 55.8(5) . .
O3 O2 O14 91.8(7) 2_656 .
O4 O2 O14 90.2(7) 2_656 .
P1 O2 W4 124.6(5) . 2_656
O3 O2 W4 69.1(5) 2_656 2_656
O4 O2 W4 132.3(7) 2_656 2_656
O14 O2 W4 131.5(7) . 2_656
P1 O2 W1 124.2(6) . .
O3 O2 W1 132.7(7) 2_656 .
O4 O2 W1 129.8(6) 2_656 .
O14 O2 W1 68.4(5) . .
W4 O2 W1 91.9(4) 2_656 .
P1 O2 W6 122.7(6) . 2_656
O3 O2 W6 130.1(7) 2_656 2_656
O4 O2 W6 67.8(5) 2_656 2_656
O14 O2 W6 130.5(6) . 2_656
W4 O2 W6 92.2(4) 2_656 2_656
W1 O2 W6 91.9(3) . 2_656
P1 O3 O2 55.2(5) . 2_656
P1 O3 O4 54.8(5) . 2_656
O2 O3 O4 90.4(7) 2_656 2_656
P1 O3 O14 55.6(5) . .
O2 O3 O14 91.6(7) 2_656 .
O4 O3 O14 90.1(7) 2_656 .
P1 O3 W4 124.6(6) . .
O2 O3 W4 69.4(5) 2_656 .
O4 O3 W4 131.0(7) 2_656 .
O14 O3 W4 132.7(7) . .
P1 O3 W5 122.8(6) . .
O2 O3 W5 130.8(7) 2_656 .
O4 O3 W5 131.0(6) 2_656 .
O14 O3 W5 67.2(5) . .
W4 O3 W5 92.6(4) . .
P1 O3 W2 123.6(6) . 2_656
O2 O3 W2 132.2(7) 2_656 2_656
O4 O3 W2 68.8(5) 2_656 2_656
O14 O3 W2 129.1(6) . 2_656
W4 O3 W2 92.0(4) . 2_656
W5 O3 W2 92.1(3) . 2_656
P1 O4 O3 54.4(5) . 2_656
P1 O4 O2 54.2(5) . 2_656
O3 O4 O2 90.0(7) 2_656 2_656
P1 O4 O14 55.0(5) . .
O3 O4 O14 89.6(7) 2_656 .
O2 O4 O14 89.5(7) 2_656 .
P1 O4 W6 123.9(6) . .
O3 O4 W6 133.1(7) 2_656 .
O2 O4 W6 69.7(5) 2_656 .
O14 O4 W6 130.1(6) . .
P1 O4 W3 123.3(6) . .
O3 O4 W3 129.2(7) 2_656 .
O2 O4 W3 132.6(6) 2_656 .
O14 O4 W3 68.4(5) . .
W6 O4 W3 92.7(4) . .
P1 O4 W2 123.6(6) . .
O3 O4 W2 69.2(5) 2_656 .
O2 O4 W2 131.2(6) 2_656 .
O14 O4 W2 131.8(6) . .
W6 O4 W2 92.6(4) . .
W3 O4 W2 91.7(4) . .
O5B O5A W5 95(2) . .
O5B O5A W3 95(2) . .
W5 O5A W3 149.3(8) . .
O5A O5B W5 66.6(19) . .
O5A O5B W3 67.4(18) . .
W5 O5B W3 126.1(8) . .
O6B O6A W4 71.6(17) . 2_656
O6B O6A W2 64.7(17) . .
W4 O6A W2 128.2(7) 2_656 .
O6A O6B W4 89.9(18) . 2_656
O6A O6B W2 97.7(18) . .
W4 O6B W2 150.5(7) 2_656 .
O7B O7A W3 67.1(17) . .
O7B O7A W2 68.2(18) . .
W3 O7A W2 127.6(6) . .
O7A O7B W3 94.2(19) . .
O7A O7B W2 93.4(19) . .
W3 O7B W2 150.9(8) . .
O8B O8A W5 99.0(19) . .
O8B O8A W4 90.6(19) . .
W5 O8A W4 150.7(7) . .
O8A O8B W4 72.3(18) . .
O8A O8B W5 64.3(18) . .
W4 O8B W5 128.8(7) . .
O9B O9A W2 94.3(18) . .
O9B O9A W5 94.0(18) . 2_656
W2 O9A W5 147.9(6) . 2_656
O9A O9B W2 68.1(17) . .
O9A O9B W5 68.6(17) . 2_656
W2 O9B W5 127.1(6) . 2_656
O11B O11A W6 90.1(19) . .
O11B O11A W3 98.2(19) . .
W6 O11A W3 148.3(7) . .
O11A O11B W6 71.3(19) . .
O11A O11B W3 64.2(17) . .
W6 O11B W3 126.5(7) . .
O12B O12A W6 98(2) . .
O12B O12A W4 95(2) . .
W6 O12A W4 150.5(8) . .
O12A O12B W6 65.0(18) . .
O12A O12B W4 68.2(19) . .
W6 O12B W4 126.4(7) . .
O13B O13A W2 68.2(17) . .
O13B O13A W6 64.0(17) . .
W2 O13A W6 124.9(7) . .
O13A O13B W2 93.1(18) . .
O13A O13B W6 98.0(19) . .
W2 O13B W6 149.6(7) . .
P1 O14 O2 53.8(5) . .
P1 O14 O3 53.9(5) . .
O2 O14 O3 89.7(7) . .
P1 O14 O4 53.7(5) . .
O2 O14 O4 88.1(7) . .
O3 O14 O4 88.3(7) . .
P1 O14 W5 124.0(6) . .
O2 O14 W5 133.8(7) . .
O3 O14 W5 70.0(5) . .
O4 O14 W5 130.3(7) . .
P1 O14 W1 123.1(6) . .
O2 O14 W1 69.2(5) . .
O3 O14 W1 131.9(7) . .
O4 O14 W1 131.3(6) . .
W5 O14 W1 93.5(4) . .
P1 O14 W3 122.3(6) . .
O2 O14 W3 128.7(6) . .
O3 O14 W3 132.1(7) . .
O4 O14 W3 68.7(5) . .
W5 O14 W3 93.1(4) . .
W1 O14 W3 92.2(4) . .
O15B O15A W1 68.4(16) . .
O15B O15A W5 66.2(16) . .
W1 O15A W5 126.9(7) . .
O15A O15B W1 92.5(17) . .
O15A O15B W5 95.1(17) . .
W1 O15B W5 150.6(7) . .
O16B O16A W3 68.5(18) . .
O16B O16A W1 68.0(19) . .
W3 O16A W1 127.7(7) . .
O16A O16B W3 93(2) . .
O16A O16B W1 94.3(19) . .
W3 O16B W1 149.4(7) . .
W4 O17 W1 139.5(6) . 2_656
C4 N1 C9 106.3(8) . .
C4 N1 Ag1 127.0(6) . .
C9 N1 Ag1 126.7(6) . .
C5 N2 C8 105.4(8) . .
C5 N2 Ag1 125.7(7) . .
C8 N2 Ag1 128.4(7) . .
C4 N3 C6 107.9(8) 2_855 2_855
C4 N3 C14 124.4(8) 2_855 .
C6 N3 C14 127.7(8) 2_855 .
C5 N4 C3 106.2(8) . .
C5 N4 C12 126.7(8) . .
C3 N4 C12 127.0(8) . .
C10 C1 C11 119.1(10) . .
C10 C2 C7 119.9(11) . .
C8 C3 N4 106.1(9) . .
N1 C4 N3 110.1(8) . 2_855
N2 C5 N4 111.7(8) . .
C9 C6 N3 106.4(9) . 2_855
C13 C7 C2 119.5(9) . .
C13 C7 C14 123.1(9) . .
C2 C7 C14 117.4(10) . .
C3 C8 N2 110.5(9) . .
C6 C9 N1 109.4(9) . .
C1 C10 C2 120.8(11) . .
C1 C11 C13 122.8(11) . .
N4 C12 C13 114.5(8) . .
C11 C13 C7 117.9(9) . .
C11 C13 C12 119.2(10) . .
C7 C13 C12 122.9(9) . .
N3 C14 C7 114.9(7) . .

loop_
_geom_bond_atom_site_label_1
_geom_bond_atom_site_label_2
_geom_bond_distance
_geom_bond_site_symmetry_2
Ag1 N1 2.116(7) .
Ag1 N2 2.126(8) .
Ag1 Ag1 3.2379(16) 2_855
P1 O2 1.529(10) 2_656
P1 O2 1.529(10) .
P1 O3 1.534(10) .
P1 O3 1.534(10) 2_656
P1 O4 1.541(11) 2_656
P1 O4 1.541(11) .
P1 O14 1.566(12) .
P1 O14 1.566(12) 2_656
W1 O22 1.661(6) .
W1 O15B 1.834(11) .
W1 O1A 1.851(11) .
W1 O16B 1.860(12) .
W1 O17 1.894(7) 2_656
W1 O1B 1.943(12) .
W1 O15A 1.970(12) .
W1 O16A 2.000(13) .
W1 O14 2.460(11) .
W1 O2 2.475(11) .
W2 O19 1.674(6) .
W2 O13B 1.841(12) .
W2 O9A 1.843(11) .
W2 O6B 1.844(11) .
W2 O7B 1.854(13) .
W2 O13A 1.980(13) .
W2 O9B 1.981(12) .
W2 O7A 1.994(12) .
W2 O6A 2.020(13) .
W2 O4 2.480(10) .
W2 O3 2.486(11) 2_656
W3 O20 1.680(7) .
W3 O7B 1.820(13) .
W3 O16B 1.825(12) .
W3 O11A 1.856(12) .
W3 O5A 1.857(13) .
W3 O16A 1.958(12) .
W3 O7A 1.970(11) .
W3 O5B 2.004(12) .
W3 O11B 2.040(13) .
W3 O14 2.471(12) .
W3 O4 2.477(12) .
W4 O18 1.667(7) .
W4 O6B 1.835(12) 2_656
W4 O12A 1.876(13) .
W4 O8A 1.879(12) .
W4 O17 1.890(8) .
W4 O6A 1.934(13) 2_656
W4 O8B 1.973(12) .
W4 O12B 2.013(13) .
W4 O3 2.460(11) .
W4 O2 2.465(10) 2_656
W5 O21 1.689(6) .
W5 O8A 1.807(12) .
W5 O5A 1.831(13) .
W5 O15B 1.848(11) .
W5 O9A 1.872(11) 2_656
W5 O8B 1.982(12) .
W5 O5B 1.986(13) .
W5 O9B 2.006(12) 2_656
W5 O15A 2.011(12) .
W5 O14 2.427(11) .
W5 O3 2.474(11) .
W6 O10 1.672(7) .
W6 O12A 1.806(12) .
W6 O11A 1.846(12) .
W6 O13B 1.847(12) .
W6 O1A 1.861(11) 2_656
W6 O11B 1.948(13) .
W6 O12B 1.976(13) .
W6 O1B 2.010(12) 2_656
W6 O13A 2.035(12) .
W6 O4 2.445(11) .
W6 O2 2.476(11) 2_656
O1B O1A 0.616(13) .
O1B W6 2.010(12) 2_656
O1A W6 1.861(11) 2_656
O2 O3 1.742(15) 2_656
O2 O4 1.782(15) 2_656
O2 O14 1.784(16) .
O2 W4 2.465(10) 2_656
O2 W6 2.476(11) 2_656
O3 O2 1.742(15) 2_656
O3 O4 1.781(16) 2_656
O3 O14 1.787(16) .
O3 W2 2.486(11) 2_656
O4 O3 1.781(16) 2_656
O4 O2 1.782(15) 2_656
O4 O14 1.812(15) .
O5A O5B 0.614(16) .
O6A O6B 0.615(13) .
O6A W4 1.934(13) 2_656
O6B W4 1.835(12) 2_656
O7A O7B 0.631(15) .
O8A O8B 0.579(13) .
O9A O9B 0.601(12) .
O9A W5 1.872(11) 2_656
O9B W5 2.006(12) 2_656
O11A O11B 0.622(14) .
O12A O12B 0.596(14) .
O13A O13B 0.635(15) .
O15A O15B 0.646(14) .
O16A O16B 0.610(15) .
O17 W1 1.894(7) 2_656
N1 C4 1.319(12) .
N1 C9 1.384(12) .
N2 C5 1.318(12) .
N2 C8 1.365(13) .
N3 C4 1.359(12) 2_855
N3 C6 1.364(13) 2_855
N3 C14 1.459(12) .
N4 C5 1.340(12) .
N4 C3 1.390(12) .
N4 C12 1.467(12) .
C1 C10 1.361(19) .
C1 C11 1.375(18) .
C2 C10 1.388(17) .
C2 C7 1.405(15) .
C3 C8 1.334(14) .
C4 N3 1.359(12) 2_855
C6 C9 1.351(14) .
C6 N3 1.364(13) 2_855
C7 C13 1.401(14) .
C7 C14 1.505(13) .
C11 C13 1.386(14) .
C12 C13 1.507(14) .

loop_
_platon_squeeze_void_nr
_platon_squeeze_void_average_x
_platon_squeeze_void_average_y
_platon_squeeze_void_average_z
_platon_squeeze_void_volume
_platon_squeeze_void_count_electrons
_platon_squeeze_void_content
1 0.015 0.500 0.500 163 75 ' '
